data_4032201
loop_
_publ_author_name
'Recchi, Ana M. S.'
'Back, Davi F.'
'Zeni, Gilson'

_publ_section_title
;
 Sequential Carbon-Carbon/Carbon-Selenium Bond Formation Mediated by
 Iron(III) Chloride and Diorganyl Diselenides: Synthesis and Reactivity of
 2-Organoselenyl-Naphthalenes.
;
_journal_issue 5
_journal_name_full 'The Journal of organic chemistry'
_journal_page_first 2713
_journal_page_last 2723
_journal_paper_doi 10.1021/acs.joc.7b00050
_journal_volume 82
_journal_year 2017
_chemical_formula_moiety 'C22 H16 Se'
_chemical_formula_sum 'C22 H16 Se'
_chemical_formula_weight 359.31
_chemical_melting_point 373.5
_chemical_name_common phenyl(1-phenylnaphtalen-2-yl)selane
_chemical_name_systematic
;
 phenyl(1-phenylnaphtalen-2-yl)selane
;
_space_group_IT_number 14
_symmetry_cell_setting monoclinic
_symmetry_space_group_name_Hall '-P 2yn'
_symmetry_space_group_name_H-M 'P 1 21/n 1'
_atom_sites_solution_hydrogens geom
_atom_sites_solution_primary direct
_atom_sites_solution_secondary difmap
_audit_conform_dict_location ftp://ftp.iucr.org/pub/cif_core.dic
_audit_conform_dict_name cif_core.dic
_audit_conform_dict_version 2.4
_audit_creation_date 2017-01-02T16:11:21-00:00
_audit_creation_method 'WinGX routine CIF_UPDATE'
_cell_angle_alpha 90
_cell_angle_beta 92.354(4)
_cell_angle_gamma 90
_cell_formula_units_Z 4
_cell_length_a 6.2573(8)
_cell_length_b 14.6575(16)
_cell_length_c 18.162(2)
_cell_measurement_reflns_used 9179
_cell_measurement_temperature 297(2)
_cell_measurement_theta_max 29.546
_cell_measurement_theta_min 2.64
_cell_volume 1664.3(3)
_computing_cell_refinement 'SAINT V8.34A (Bruker AXS Inc., 2013)'
_computing_data_collection 'Bruker Instrument Service v4.2.7'
_computing_data_reduction 'SAINT V8.34A (Bruker AXS Inc., 2013)'
_computing_molecular_graphics 'Diamond (version 3.2i; Crystal Impact GbR, Bonn'
_computing_structure_refinement 'SHELXL-2008 (Sheldrick, 2008)'
_computing_structure_solution 'SHELXL-2008 (Sheldrick, 2008)'
_diffrn_ambient_temperature 297(2)
_diffrn_detector_area_resol_mean 10.4167
_diffrn_measured_fraction_theta_full 0.998
_diffrn_measured_fraction_theta_max 0.998
_diffrn_measurement_device_type 'Bruker D8 Quest Photon 100 diffractometer'
_diffrn_measurement_method '2\% \f & \w scans'
_diffrn_radiation_monochromator 'Montel type 2-dim beam shaping X ray optics'
_diffrn_radiation_type MoK\a
_diffrn_radiation_wavelength 0.71073
_diffrn_reflns_av_R_equivalents 0.0623
_diffrn_reflns_av_unetI/netI 0.0545
_diffrn_reflns_limit_h_max 8
_diffrn_reflns_limit_h_min -8
_diffrn_reflns_limit_k_max 20
_diffrn_reflns_limit_k_min -19
_diffrn_reflns_limit_l_max 24
_diffrn_reflns_limit_l_min -24
_diffrn_reflns_number 45865
_diffrn_reflns_theta_full 29.22
_diffrn_reflns_theta_max 29.22
_diffrn_reflns_theta_min 2.64
_diffrn_source 'micro-focus tube'
_exptl_absorpt_coefficient_mu 2.253
_exptl_absorpt_correction_T_max 0.5061
_exptl_absorpt_correction_T_min 0.3814
_exptl_absorpt_correction_type multi-scan
_exptl_absorpt_process_details
;
SADABS (version 2012/1; Bruker, 2012) was used to perform the numerical
        absorption correction based on the indexed faces of the crystal.
;
_exptl_crystal_colour yellow
_exptl_crystal_density_diffrn 1.434
_exptl_crystal_density_meas ?
_exptl_crystal_density_method 'not measured'
_exptl_crystal_description block
_exptl_crystal_F_000 728
_exptl_crystal_size_max 0.53
_exptl_crystal_size_mid 0.39
_exptl_crystal_size_min 0.35
_refine_diff_density_max 0.087
_refine_diff_density_min -0.094
_refine_diff_density_rms 0.089
_refine_ls_extinction_coef none
_refine_ls_extinction_method none
_refine_ls_goodness_of_fit_ref 1.096
_refine_ls_hydrogen_treatment constr
_refine_ls_matrix_type full
_refine_ls_number_parameters 208
_refine_ls_number_reflns 4516
_refine_ls_number_restraints 0
_refine_ls_restrained_S_all 1.096
_refine_ls_R_factor_all 0.0621
_refine_ls_R_factor_gt 0.0474
_refine_ls_shift/su_max 0.001
_refine_ls_shift/su_mean 0
_refine_ls_structure_factor_coef Fsqd
_refine_ls_weighting_details 'calc w=1/[\s^2^(Fo^2^)+(0.0731P)^2^+0.7571P] where P=(Fo^2^+2Fc^2^)/3'
_refine_ls_weighting_scheme calc
_refine_ls_wR_factor_gt 0.1262
_refine_ls_wR_factor_ref 0.1458
_reflns_number_gt 3675
_reflns_number_total 4516
_reflns_threshold_expression >2\s(I)
_cod_data_source_file jo7b00050_si_002.cif
_cod_data_source_block mo_dfbgz1016_0m
_cod_depositor_comments
;
The following automatic conversions were performed:

'_chemical_melting_point' value '373.5K' was changed to '373.5' - the
value should be numeric and without a unit designator.

'_exptl_crystal_density_meas' value 'none' was changed to '?' - the
value is perceived as not measured.

Automatic conversion script
Id: cif_fix_values 4973 2017-02-22 13:04:09Z antanas 

 Adding full bibliography for 4032201.cif.
;
_cod_original_sg_symbol_Hall -P2yn
_cod_original_sg_symbol_H-M P21/n
_cod_database_code 4032201

loop_
_symmetry_equiv_pos_as_xyz
'x, y, z'
'-x+1/2, y+1/2, -z+1/2'
'-x, -y, -z'
'x-1/2, -y-1/2, z-1/2'

loop_
_atom_site_label
_atom_site_type_symbol
_atom_site_fract_x
_atom_site_fract_y
_atom_site_fract_z
_atom_site_U_iso_or_equiv
_atom_site_adp_type
_atom_site_occupancy
_atom_site_symmetry_multiplicity
_atom_site_calc_flag
_atom_site_refinement_flags
Se Se 0.26762(4) 0.31501(2) 0.502895(14) 0.04862(13) Uani 1 1 d .
C11 C 0.5916(4) 0.16878(17) 0.46365(12) 0.0323(5) Uani 1 1 d .
C9 C 0.4661(3) 0.25657(19) 0.57117(12) 0.0348(5) Uani 1 1 d .
C5 C 0.7667(4) 0.15370(18) 0.59130(12) 0.0316(4) Uani 1 1 d .
C10 C 0.6060(4) 0.19361(17) 0.54358(12) 0.0325(5) Uani 1 1 d .
C17 C 0.1657(4) 0.41145(19) 0.56339(13) 0.0370(5) Uani 1 1 d .
C4 C 0.9218(4) 0.0923(2) 0.56633(13) 0.0401(5) Uani 1 1 d .
H4 H 0.9178 0.0751 0.517 0.048 Uiso 1 1 calc R
C12 C 0.7440(5) 0.1992(2) 0.41620(14) 0.0449(6) Uani 1 1 d .
H12 H 0.8598 0.2334 0.4344 0.054 Uiso 1 1 calc R
C8 C 0.4749(4) 0.2791(2) 0.64698(13) 0.0425(6) Uani 1 1 d .
H8 H 0.3776 0.3204 0.6653 0.051 Uiso 1 1 calc R
C6 C 0.7764(4) 0.17812(19) 0.66747(13) 0.0373(5) Uani 1 1 d .
C7 C 0.6267(4) 0.2401(2) 0.69326(12) 0.0446(6) Uani 1 1 d .
H7 H 0.6306 0.2552 0.743 0.053 Uiso 1 1 calc R
C16 C 0.4239(4) 0.1168(2) 0.43491(14) 0.0488(7) Uani 1 1 d .
H16 H 0.3211 0.0949 0.466 0.059 Uiso 1 1 calc R
C18 C -0.0372(4) 0.4060(2) 0.59062(15) 0.0483(6) Uani 1 1 d .
H18 H -0.1219 0.3547 0.5819 0.058 Uiso 1 1 calc R
C3 C 1.0775(5) 0.0576(2) 0.61313(15) 0.0510(7) Uani 1 1 d .
H3 H 1.1787 0.0177 0.5953 0.061 Uiso 1 1 calc R
C15 C 0.4072(5) 0.0968(3) 0.36049(16) 0.0582(8) Uani 1 1 d .
H15 H 0.2927 0.0621 0.342 0.07 Uiso 1 1 calc R
C22 C 0.2893(5) 0.4879(2) 0.57675(16) 0.0535(7) Uani 1 1 d .
H22 H 0.4251 0.4915 0.5579 0.064 Uiso 1 1 calc R
C1 C 0.9378(5) 0.1403(2) 0.71437(14) 0.0494(7) Uani 1 1 d .
H1 H 0.9434 0.1555 0.7641 0.059 Uiso 1 1 calc R
C14 C 0.5566(5) 0.1273(3) 0.31425(14) 0.0546(7) Uani 1 1 d .
H14 H 0.545 0.1134 0.2643 0.066 Uiso 1 1 calc R
C13 C 0.7245(6) 0.1787(3) 0.34167(16) 0.0562(9) Uani 1 1 d .
H13 H 0.8263 0.2001 0.31 0.067 Uiso 1 1 calc R
C2 C 1.0859(5) 0.0819(3) 0.68821(16) 0.0547(8) Uani 1 1 d .
H2 H 1.1925 0.0581 0.7199 0.066 Uiso 1 1 calc R
C20 C 0.0113(7) 0.5532(3) 0.64431(18) 0.0701(11) Uani 1 1 d .
H20 H -0.0412 0.6013 0.6716 0.084 Uiso 1 1 calc R
C19 C -0.1116(5) 0.4786(3) 0.63121(18) 0.0643(10) Uani 1 1 d .
H19 H -0.2479 0.4759 0.6497 0.077 Uiso 1 1 calc R
C21 C 0.2141(7) 0.5585(3) 0.61737(19) 0.0689(10) Uani 1 1 d .
H21 H 0.2988 0.6096 0.6268 0.083 Uiso 1 1 calc R

loop_
_atom_site_aniso_label
_atom_site_aniso_U_11
_atom_site_aniso_U_22
_atom_site_aniso_U_33
_atom_site_aniso_U_23
_atom_site_aniso_U_13
_atom_site_aniso_U_12
Se 0.04461(18) 0.0571(2) 0.04315(18) -0.01082(12) -0.01000(11) 0.01515(12)
C11 0.0336(10) 0.0330(12) 0.0302(9) -0.0029(9) 0.0005(8) -0.0024(9)
C9 0.0308(9) 0.0393(13) 0.0342(10) -0.0014(10) 0.0016(8) -0.0005(9)
C5 0.0339(10) 0.0292(11) 0.0316(10) 0.0010(9) 0.0013(8) -0.0003(9)
C10 0.0312(10) 0.0359(13) 0.0306(9) -0.0015(9) 0.0026(8) -0.0057(9)
C17 0.0335(10) 0.0378(13) 0.0393(11) -0.0001(10) -0.0028(8) 0.0049(10)
C4 0.0442(12) 0.0395(14) 0.0364(11) -0.0024(11) 0.0008(9) 0.0055(11)
C12 0.0453(13) 0.0524(17) 0.0372(12) -0.0020(12) 0.0035(10) -0.0149(12)
C8 0.0410(12) 0.0511(17) 0.0359(11) -0.0043(11) 0.0087(9) 0.0089(12)
C6 0.0414(12) 0.0400(14) 0.0303(10) 0.0013(10) 0.0001(9) 0.0014(10)
C7 0.0482(13) 0.0565(18) 0.0292(10) -0.0044(11) 0.0047(9) 0.0061(13)
C16 0.0444(13) 0.0588(19) 0.0435(13) -0.0092(13) 0.0039(10) -0.0189(13)
C18 0.0350(11) 0.0552(18) 0.0544(14) -0.0003(14) 0.0000(10) -0.0010(12)
C3 0.0513(14) 0.0533(18) 0.0481(14) -0.0030(14) -0.0020(11) 0.0132(14)
C15 0.0587(16) 0.065(2) 0.0499(15) -0.0144(15) -0.0114(12) -0.0142(16)
C22 0.0546(15) 0.058(2) 0.0478(14) 0.0005(14) -0.0004(12) -0.0169(15)
C1 0.0570(15) 0.0567(19) 0.0338(11) -0.0022(12) -0.0067(10) 0.0077(14)
C14 0.0707(18) 0.060(2) 0.0325(11) -0.0059(13) -0.0045(11) 0.0014(16)
C13 0.0673(19) 0.069(2) 0.0334(12) 0.0019(13) 0.0116(12) -0.0153(16)
C2 0.0540(15) 0.062(2) 0.0469(14) 0.0004(14) -0.0133(12) 0.0120(15)
C20 0.097(3) 0.058(2) 0.0546(17) -0.0133(17) -0.0161(17) 0.038(2)
C19 0.0488(15) 0.088(3) 0.0557(16) -0.0078(18) 0.0018(13) 0.0252(18)
C21 0.100(3) 0.0464(19) 0.0584(18) -0.0048(16) -0.0164(18) -0.0109(19)

loop_
_atom_type_symbol
_atom_type_description
_atom_type_scat_dispersion_real
_atom_type_scat_dispersion_imag
_atom_type_scat_source
C C 0.0033 0.0016 'International Tables Vol C Tables 4.2.6.8 and 6.1.1.4'
H H 0 0 'International Tables Vol C Tables 4.2.6.8 and 6.1.1.4'
Se Se -0.0929 2.2259 'International Tables Vol C Tables 4.2.6.8 and 6.1.1.4'

loop_
_geom_angle_atom_site_label_1
_geom_angle_atom_site_label_2
_geom_angle_atom_site_label_3
_geom_angle
C17 Se C9 100.40(10)
C16 C11 C12 118.3(2)
C16 C11 C10 121.0(2)
C12 C11 C10 120.6(2)
C10 C9 C8 120.6(2)
C10 C9 Se 117.83(16)
C8 C9 Se 121.50(19)
C4 C5 C10 122.9(2)
C4 C5 C6 117.9(2)
C10 C5 C6 119.1(2)
C9 C10 C5 119.7(2)
C9 C10 C11 120.1(2)
C5 C10 C11 120.2(2)
C22 C17 C18 120.1(3)
C22 C17 Se 120.2(2)
C18 C17 Se 119.6(2)
C3 C4 C5 121.3(2)
C11 C12 C13 120.1(3)
C7 C8 C9 119.9(2)
C7 C6 C1 121.8(2)
C7 C6 C5 119.0(2)
C1 C6 C5 119.2(2)
C8 C7 C6 121.6(2)
C11 C16 C15 120.8(2)
C17 C18 C19 118.6(3)
C4 C3 C2 120.4(3)
C14 C15 C16 120.5(3)
C21 C22 C17 120.5(3)
C2 C1 C6 121.2(2)
C15 C14 C13 119.6(3)
C14 C13 C12 120.6(3)
C1 C2 C3 119.9(3)
C19 C20 C21 120.4(3)
C20 C19 C18 120.9(3)
C22 C21 C20 119.4(4)

loop_
_geom_bond_atom_site_label_1
_geom_bond_atom_site_label_2
_geom_bond_distance
Se C17 1.916(3)
Se C9 1.920(2)
C11 C16 1.381(3)
C11 C12 1.385(3)
C11 C10 1.496(3)
C9 C10 1.380(3)
C9 C8 1.415(3)
C5 C4 1.412(3)
C5 C10 1.426(3)
C5 C6 1.428(3)
C17 C22 1.378(4)
C17 C18 1.384(3)
C4 C3 1.364(4)
C12 C13 1.387(4)
C8 C7 1.367(4)
C6 C7 1.400(4)
C6 C1 1.408(4)
C16 C15 1.383(4)
C18 C19 1.386(5)
C3 C2 1.408(4)
C15 C14 1.358(5)
C22 C21 1.365(5)
C1 C2 1.361(4)
C14 C13 1.370(5)
C20 C19 1.353(6)
C20 C21 1.381(6)
